data_7239892
loop_
_publ_author_name
'Long, J\'er\^ome'
'Selikhov, Alexander N.'
'Mamontova, Ekaterina'
'Lyssenko, Konstantin A.'
'Guari, Yannick'
'Larionova, Joulia'
'Trifonov, Alexander'

_publ_section_title
;
 Synthesis, structure, magnetic and luminescent properties of two
 dysprosium Single-Molecule Magnets based on phenoxide dye ligands.
;
_journal_name_full CrystEngComm
_journal_paper_doi 10.1039/D0CE00055H
_journal_year 2020
_chemical_formula_moiety 'C57 H42 Dy N3 O3'
_chemical_formula_sum 'C57 H42 Dy N3 O3'
_chemical_formula_weight 979.43
_space_group_crystal_system monoclinic
_space_group_IT_number 14
_space_group_name_Hall '-P 2ybc'
_space_group_name_H-M_alt 'P 1 21/c 1'
_atom_sites_solution_hydrogens geom
_audit_creation_method SHELXL-2014/6
_audit_update_record
;
2019-12-17 deposited with the CCDC.	2020-02-06 downloaded from the CCDC.
;
_cell_angle_alpha 90
_cell_angle_beta 107.3737(14)
_cell_angle_gamma 90
_cell_formula_units_Z 4
_cell_length_a 11.3117(6)
_cell_length_b 23.0212(12)
_cell_length_c 17.7515(10)
_cell_measurement_reflns_used 3697
_cell_measurement_temperature 120(2)
_cell_measurement_theta_max 26.63
_cell_measurement_theta_min 2.621
_cell_volume 4411.8(4)
_computing_cell_refinement 'Bruker SAINT'
_computing_data_collection 'Bruker APEX II'
_computing_data_reduction 'Bruker SAINT'
_computing_molecular_graphics 'Bruker SHELXTL'
_computing_publication_material 'Bruker SHELXTL'
_computing_structure_refinement 'SHELXL-97 (Sheldrick, 1997)'
_computing_structure_solution 'SHELXS-97 (Sheldrick, 1997)'
_diffrn_ambient_temperature 120(2)
_diffrn_measured_fraction_theta_full 1.000
_diffrn_measured_fraction_theta_max 1.000
_diffrn_measurement_device_type 'Bruker APEX II CCD area detector''
_diffrn_measurement_method 'omega scans'
_diffrn_radiation_type MoK\a
_diffrn_radiation_wavelength 0.71073
_diffrn_reflns_av_R_equivalents 0.1005
_diffrn_reflns_av_unetI/netI 0.1005
_diffrn_reflns_Laue_measured_fraction_full 1.000
_diffrn_reflns_Laue_measured_fraction_max 1.000
_diffrn_reflns_limit_h_max 15
_diffrn_reflns_limit_h_min -15
_diffrn_reflns_limit_k_max 31
_diffrn_reflns_limit_k_min -31
_diffrn_reflns_limit_l_max 24
_diffrn_reflns_limit_l_min -23
_diffrn_reflns_number 41712
_diffrn_reflns_point_group_measured_fraction_full 1.000
_diffrn_reflns_point_group_measured_fraction_max 1.000
_diffrn_reflns_theta_full 25.242
_diffrn_reflns_theta_max 28.998
_diffrn_reflns_theta_min 1.886
_exptl_absorpt_coefficient_mu 1.744
_exptl_absorpt_correction_type multi-scan
_exptl_absorpt_process_details SADABS
_exptl_crystal_colour yellow
_exptl_crystal_density_diffrn 1.475
_exptl_crystal_description block
_exptl_crystal_F_000 1980
_exptl_crystal_preparation 'Magnetic properties,Luminescent'
_exptl_crystal_size_max 0.320
_exptl_crystal_size_mid 0.250
_exptl_crystal_size_min 0.210
_exptl_transmission_factor_max 0.721
_exptl_transmission_factor_min 0.615
_refine_diff_density_max 0.758
_refine_diff_density_min -1.255
_refine_diff_density_rms 0.139
_refine_ls_extinction_method none
_refine_ls_goodness_of_fit_ref 0.978
_refine_ls_hydrogen_treatment constr
_refine_ls_matrix_type full
_refine_ls_number_parameters 577
_refine_ls_number_reflns 11729
_refine_ls_number_restraints 0
_refine_ls_restrained_S_all 0.978
_refine_ls_R_factor_all 0.0900
_refine_ls_R_factor_gt 0.0464
_refine_ls_shift/su_max 0.001
_refine_ls_shift/su_mean 0.000
_refine_ls_structure_factor_coef Fsqd
_refine_ls_weighting_details 'w=1/[\s^2^(Fo^2^)+(0.0376P)^2^] where P=(Fo^2^+2Fc^2^)/3'
_refine_ls_weighting_scheme calc
_refine_ls_wR_factor_gt 0.0870
_refine_ls_wR_factor_ref 0.1032
_reflns_Friedel_coverage 0.000
_reflns_number_gt 7758
_reflns_number_total 11729
_reflns_threshold_expression I>2\s(I)
_cod_data_source_file d0ce00055h2.cif
_cod_data_source_block a
_cod_original_sg_symbol_H-M 'P 21/c'
_cod_database_code 7239892
_shelx_space_group_comment
;
The symmetry employed for this shelxl refinement is uniquely defined
by the following loop, which should always be used as a source of
symmetry information in preference to the above space-group names.
They are only intended as comments.
;
_shelx_estimated_absorpt_t_min 0.605
_shelx_estimated_absorpt_t_max 0.711
_shelxl_version_number 2014/6

loop_
_space_group_symop_operation_xyz
'x, y, z'
'-x, y+1/2, -z+1/2'
'-x, -y, -z'
'x, -y-1/2, z-1/2'

loop_
_atom_site_label
_atom_site_type_symbol
_atom_site_fract_x
_atom_site_fract_y
_atom_site_fract_z
_atom_site_U_iso_or_equiv
_atom_site_adp_type
_atom_site_occupancy
_atom_site_site_symmetry_order
_atom_site_calc_flag
_atom_site_refinement_flags_posn
_atom_site_refinement_flags_adp
Dy1 Dy 0.46334(2) 0.30275(2) 0.34206(2) 0.01528(6) Uani 1 1 d . .
O1 O 0.4467(3) 0.22215(12) 0.39851(18) 0.0180(7) Uani 1 1 d . .
C1 C 0.4701(4) 0.17476(18) 0.4449(3) 0.0171(9) Uani 1 1 d . .
C2 C 0.5927(4) 0.15336(17) 0.4735(2) 0.0163(9) Uani 1 1 d . .
C3 C 0.6931(4) 0.18194(19) 0.4572(3) 0.0209(10) Uani 1 1 d . .
H3A H 0.6781 0.2163 0.4261 0.025 Uiso 1 1 calc R U
C4 C 0.8104(5) 0.1612(2) 0.4853(3) 0.0288(11) Uani 1 1 d . .
H4A H 0.8764 0.1814 0.4740 0.035 Uiso 1 1 calc R U
C5 C 0.8359(5) 0.1095(2) 0.5314(3) 0.0350(13) Uani 1 1 d . .
H5A H 0.9181 0.0951 0.5507 0.042 Uiso 1 1 calc R U
C6 C 0.7401(5) 0.0808(2) 0.5475(3) 0.0301(12) Uani 1 1 d . .
H6A H 0.7570 0.0461 0.5780 0.036 Uiso 1 1 calc R U
C7 C 0.6160(5) 0.10148(19) 0.5198(3) 0.0240(11) Uani 1 1 d . .
C8 C 0.5196(5) 0.0732(2) 0.5383(3) 0.0285(12) Uani 1 1 d . .
H8A H 0.5363 0.0391 0.5699 0.034 Uiso 1 1 calc R U
C9 C 0.3983(5) 0.09433(19) 0.5109(3) 0.0232(10) Uani 1 1 d . .
C10 C 0.2974(5) 0.0653(2) 0.5277(3) 0.0316(13) Uani 1 1 d . .
H10A H 0.3130 0.0312 0.5594 0.038 Uiso 1 1 calc R U
C11 C 0.1808(5) 0.0852(2) 0.4997(3) 0.0338(13) Uani 1 1 d . .
H11A H 0.1155 0.0646 0.5113 0.041 Uiso 1 1 calc R U
C12 C 0.1534(5) 0.1364(2) 0.4531(3) 0.0272(11) Uani 1 1 d . .
H12A H 0.0703 0.1496 0.4332 0.033 Uiso 1 1 calc R U
C13 C 0.2472(5) 0.1668(2) 0.4368(3) 0.0244(11) Uani 1 1 d . .
H13A H 0.2289 0.2017 0.4070 0.029 Uiso 1 1 calc R U
C14 C 0.3711(5) 0.14671(18) 0.4639(3) 0.0203(10) Uani 1 1 d . .
O2 O 0.6532(3) 0.32211(13) 0.40816(19) 0.0222(7) Uani 1 1 d . .
C1A C 0.7623(4) 0.34678(18) 0.4363(3) 0.0193(10) Uani 1 1 d . .
C2A C 0.8613(4) 0.33274(19) 0.4049(3) 0.0210(10) Uani 1 1 d . .
C3A C 0.8519(5) 0.2864(2) 0.3507(3) 0.0270(11) Uani 1 1 d . .
H3AA H 0.7786 0.2636 0.3353 0.032 Uiso 1 1 calc R U
C4A C 0.9468(5) 0.2740(2) 0.3204(3) 0.0361(13) Uani 1 1 d . .
H4AA H 0.9398 0.2423 0.2852 0.043 Uiso 1 1 calc R U
C5A C 1.0559(5) 0.3085(2) 0.3416(3) 0.0360(13) Uani 1 1 d . .
H5AA H 1.1204 0.3006 0.3189 0.043 Uiso 1 1 calc R U
C6A C 1.0681(5) 0.3518(2) 0.3931(3) 0.0351(13) Uani 1 1 d . .
H6AA H 1.1416 0.3745 0.4061 0.042 Uiso 1 1 calc R U
C7A C 0.9740(5) 0.3654(2) 0.4296(3) 0.0255(11) Uani 1 1 d . .
C8A C 0.9910(4) 0.4075(2) 0.4882(3) 0.0306(12) Uani 1 1 d . .
H8AA H 1.0662 0.4289 0.5039 0.037 Uiso 1 1 calc R U
C9A C 0.8995(4) 0.41871(19) 0.5240(3) 0.0234(10) Uani 1 1 d . .
C10A C 0.9176(5) 0.4589(2) 0.5884(3) 0.0352(13) Uani 1 1 d . .
H10B H 0.9943 0.4788 0.6072 0.042 Uiso 1 1 calc R U
C11A C 0.8282(5) 0.4687(2) 0.6225(3) 0.0338(13) Uani 1 1 d . .
H11B H 0.8422 0.4957 0.6647 0.041 Uiso 1 1 calc R U
C12A C 0.7136(5) 0.4394(2) 0.5962(3) 0.0309(12) Uani 1 1 d . .
H12B H 0.6517 0.4468 0.6212 0.037 Uiso 1 1 calc R U
C13A C 0.6902(5) 0.40036(19) 0.5351(3) 0.0260(11) Uani 1 1 d . .
H13B H 0.6122 0.3814 0.5178 0.031 Uiso 1 1 calc R U
C14A C 0.7833(4) 0.38823(18) 0.4975(3) 0.0204(10) Uani 1 1 d . .
O3 O 0.4164(3) 0.38357(12) 0.28206(19) 0.0210(7) Uani 1 1 d . .
C1B C 0.3983(4) 0.43664(18) 0.2512(3) 0.0179(9) Uani 1 1 d . .
C2B C 0.2771(4) 0.45984(18) 0.2228(3) 0.0183(9) Uani 1 1 d . .
C3B C 0.1720(4) 0.42758(19) 0.2286(3) 0.0220(10) Uani 1 1 d . .
H3BA H 0.1837 0.3902 0.2524 0.026 Uiso 1 1 calc R U
C4B C 0.0555(5) 0.4498(2) 0.2005(3) 0.0263(11) Uani 1 1 d . .
H4BA H -0.0130 0.4278 0.2053 0.032 Uiso 1 1 calc R U
C5B C 0.0351(5) 0.5050(2) 0.1644(3) 0.0291(11) Uani 1 1 d . .
H5BA H -0.0467 0.5199 0.1444 0.035 Uiso 1 1 calc R U
C6B C 0.1336(5) 0.5370(2) 0.1583(3) 0.0254(11) Uani 1 1 d . .
H6BA H 0.1191 0.5742 0.1343 0.030 Uiso 1 1 calc R U
C7B C 0.2580(4) 0.51592(19) 0.1870(3) 0.0212(10) Uani 1 1 d . .
C8B C 0.3592(5) 0.54778(19) 0.1798(3) 0.0227(10) Uani 1 1 d . .
H8BA H 0.3459 0.5850 0.1557 0.027 Uiso 1 1 calc R U
C9B C 0.4794(5) 0.52584(18) 0.2075(3) 0.0209(10) Uani 1 1 d . .
C10B C 0.5842(5) 0.55642(19) 0.1978(3) 0.0250(11) Uani 1 1 d . .
H10C H 0.5720 0.5928 0.1713 0.030 Uiso 1 1 calc R U
C11B C 0.7006(5) 0.5345(2) 0.2255(3) 0.0297(12) Uani 1 1 d . .
H11C H 0.7685 0.5557 0.2183 0.036 Uiso 1 1 calc R U
C12B C 0.7217(5) 0.4801(2) 0.2651(3) 0.0298(12) Uani 1 1 d . .
H12C H 0.8036 0.4653 0.2847 0.036 Uiso 1 1 calc R U
C13B C 0.6256(5) 0.4493(2) 0.2751(3) 0.0248(11) Uani 1 1 d . .
H13C H 0.6412 0.4131 0.3019 0.030 Uiso 1 1 calc R U
C14B C 0.5017(4) 0.46996(18) 0.2461(3) 0.0189(10) Uani 1 1 d . .
N1S N 0.5486(4) 0.26104(16) 0.2397(2) 0.0228(9) Uani 1 1 d . .
N2S N 0.3851(3) 0.34853(15) 0.4475(2) 0.0193(8) Uani 1 1 d . .
N3S N 0.2754(4) 0.26072(15) 0.2337(2) 0.0206(8) Uani 1 1 d . .
C1S C 0.5829(5) 0.20532(19) 0.2452(3) 0.0250(11) Uani 1 1 d . .
H1SA H 0.5543 0.1808 0.2792 0.030 Uiso 1 1 calc R U
C2S C 0.6571(5) 0.1814(2) 0.2047(3) 0.0319(12) Uani 1 1 d . .
H2SA H 0.6789 0.1414 0.2105 0.038 Uiso 1 1 calc R U
C3S C 0.6993(5) 0.2167(2) 0.1552(3) 0.0341(13) Uani 1 1 d . .
H3SA H 0.7505 0.2013 0.1262 0.041 Uiso 1 1 calc R U
C4S C 0.6664(5) 0.2741(2) 0.1486(3) 0.0331(13) Uani 1 1 d . .
H4SA H 0.6953 0.2994 0.1157 0.040 Uiso 1 1 calc R U
C5S C 0.5901(5) 0.2946(2) 0.1909(3) 0.0291(11) Uani 1 1 d . .
H5SA H 0.5660 0.3343 0.1852 0.035 Uiso 1 1 calc R U
C6S C 0.3783(4) 0.4068(2) 0.4542(3) 0.0235(10) Uani 1 1 d . .
H6SA H 0.3859 0.4303 0.4118 0.028 Uiso 1 1 calc R U
C7S C 0.3610(5) 0.4339(2) 0.5188(3) 0.0291(12) Uani 1 1 d . .
H7SA H 0.3575 0.4751 0.5208 0.035 Uiso 1 1 calc R U
C8S C 0.3486(5) 0.4007(2) 0.5812(3) 0.0310(12) Uani 1 1 d . .
H8SA H 0.3372 0.4185 0.6268 0.037 Uiso 1 1 calc R U
C9S C 0.3533(5) 0.3411(2) 0.5749(3) 0.0294(12) Uani 1 1 d . .
H9SA H 0.3434 0.3170 0.6160 0.035 Uiso 1 1 calc R U
C10S C 0.3729(4) 0.31629(19) 0.5077(3) 0.0206(10) Uani 1 1 d . .
H10D H 0.3778 0.2752 0.5046 0.025 Uiso 1 1 calc R U
C11S C 0.2248(4) 0.20857(19) 0.2391(3) 0.0226(10) Uani 1 1 d . .
H11D H 0.2616 0.1857 0.2847 0.027 Uiso 1 1 calc R U
C12S C 0.1229(5) 0.1860(2) 0.1828(3) 0.0301(12) Uani 1 1 d . .
H12D H 0.0900 0.1492 0.1902 0.036 Uiso 1 1 calc R U
C13S C 0.0701(5) 0.2181(2) 0.1157(3) 0.0314(12) Uani 1 1 d . .
H13D H -0.0006 0.2042 0.0761 0.038 Uiso 1 1 calc R U
C14S C 0.1224(5) 0.2710(2) 0.1074(3) 0.0304(12) Uani 1 1 d . .
H14A H 0.0889 0.2937 0.0613 0.036 Uiso 1 1 calc R U
C15S C 0.2235(5) 0.29065(19) 0.1665(3) 0.0251(11) Uani 1 1 d . .
H15A H 0.2585 0.3271 0.1597 0.030 Uiso 1 1 calc R U

loop_
_atom_site_aniso_label
_atom_site_aniso_U_11
_atom_site_aniso_U_22
_atom_site_aniso_U_33
_atom_site_aniso_U_23
_atom_site_aniso_U_13
_atom_site_aniso_U_12
Dy1 0.01713(10) 0.01244(9) 0.01719(10) 0.00166(10) 0.00652(7) -0.00001(10)
O1 0.0200(17) 0.0154(14) 0.0199(16) 0.0041(13) 0.0079(13) -0.0001(12)
C1 0.022(2) 0.0145(19) 0.014(2) -0.0007(17) 0.0043(19) 0.0006(17)
C2 0.023(2) 0.0115(19) 0.011(2) -0.0016(17) 0.0015(18) 0.0039(17)
C3 0.020(2) 0.025(2) 0.017(2) -0.0015(18) 0.0053(19) 0.0030(18)
C4 0.023(3) 0.034(3) 0.028(3) 0.002(2) 0.006(2) 0.002(2)
C5 0.031(3) 0.045(3) 0.028(3) 0.002(2) 0.006(2) 0.020(2)
C6 0.038(3) 0.030(3) 0.019(2) 0.008(2) 0.004(2) 0.014(2)
C7 0.034(3) 0.019(2) 0.016(2) -0.0002(19) 0.003(2) 0.004(2)
C8 0.044(3) 0.021(2) 0.019(2) 0.006(2) 0.007(2) 0.006(2)
C9 0.040(3) 0.017(2) 0.016(2) 0.0013(19) 0.013(2) -0.002(2)
C10 0.051(4) 0.021(2) 0.027(3) 0.000(2) 0.018(3) -0.013(2)
C11 0.043(3) 0.036(3) 0.029(3) -0.006(2) 0.021(3) -0.017(3)
C12 0.023(3) 0.031(3) 0.030(3) -0.007(2) 0.011(2) -0.007(2)
C13 0.028(3) 0.028(3) 0.019(2) -0.006(2) 0.009(2) -0.003(2)
C14 0.032(3) 0.014(2) 0.018(2) -0.0040(18) 0.011(2) -0.0031(19)
O2 0.0223(18) 0.0193(15) 0.0277(18) -0.0009(13) 0.0116(15) -0.0006(13)
C1A 0.022(2) 0.019(2) 0.017(2) 0.0035(18) 0.0050(19) 0.0005(18)
C2A 0.020(2) 0.022(2) 0.020(2) 0.0016(19) 0.006(2) 0.0020(19)
C3A 0.021(3) 0.030(3) 0.031(3) -0.008(2) 0.009(2) -0.001(2)
C4A 0.033(3) 0.043(3) 0.037(3) -0.009(3) 0.017(3) 0.004(2)
C5A 0.026(3) 0.044(3) 0.046(3) 0.003(3) 0.023(3) 0.007(3)
C6A 0.024(3) 0.041(3) 0.047(3) 0.003(3) 0.020(3) -0.004(2)
C7A 0.020(3) 0.027(2) 0.029(3) 0.006(2) 0.007(2) 0.001(2)
C8A 0.015(2) 0.030(3) 0.043(3) -0.003(2) 0.003(2) -0.007(2)
C9A 0.016(2) 0.024(2) 0.028(3) -0.001(2) 0.004(2) -0.0005(19)
C10A 0.035(3) 0.026(3) 0.037(3) -0.010(2) -0.001(3) -0.001(2)
C11A 0.041(3) 0.031(3) 0.025(3) -0.010(2) 0.002(2) 0.004(2)
C12A 0.042(3) 0.027(3) 0.025(3) 0.001(2) 0.013(2) 0.003(2)
C13A 0.033(3) 0.019(2) 0.028(3) -0.001(2) 0.011(2) 0.000(2)
C14A 0.022(2) 0.015(2) 0.024(2) 0.0007(18) 0.006(2) -0.0004(18)
O3 0.0252(18) 0.0137(14) 0.0267(18) 0.0053(13) 0.0118(15) -0.0002(13)
C1B 0.023(3) 0.016(2) 0.016(2) 0.0021(18) 0.0077(19) 0.0025(18)
C2B 0.023(2) 0.015(2) 0.019(2) -0.0016(18) 0.0101(19) 0.0008(18)
C3B 0.028(3) 0.016(2) 0.024(2) -0.0061(19) 0.010(2) -0.0050(19)
C4B 0.027(3) 0.025(2) 0.027(3) -0.006(2) 0.010(2) -0.005(2)
C5B 0.022(2) 0.037(3) 0.025(3) 0.000(2) 0.002(2) 0.007(2)
C6B 0.028(3) 0.023(2) 0.024(3) 0.002(2) 0.005(2) 0.010(2)
C7B 0.027(3) 0.019(2) 0.017(2) -0.0049(18) 0.006(2) 0.0005(19)
C8B 0.034(3) 0.015(2) 0.020(2) 0.0004(18) 0.008(2) -0.0005(19)
C9B 0.033(3) 0.014(2) 0.017(2) -0.0037(18) 0.009(2) -0.0028(19)
C10B 0.036(3) 0.016(2) 0.025(3) 0.0048(19) 0.013(2) -0.001(2)
C11B 0.039(3) 0.023(2) 0.033(3) -0.004(2) 0.020(3) -0.008(2)
C12B 0.024(3) 0.028(3) 0.039(3) -0.002(2) 0.012(2) 0.002(2)
C13B 0.028(3) 0.023(2) 0.024(3) 0.004(2) 0.007(2) 0.004(2)
C14B 0.026(3) 0.016(2) 0.017(2) 0.0003(18) 0.0085(19) 0.0040(18)
N1S 0.027(2) 0.025(2) 0.018(2) 0.0012(17) 0.0093(17) 0.0025(17)
N2S 0.020(2) 0.0187(18) 0.022(2) -0.0003(16) 0.0099(17) 0.0005(15)
N3S 0.024(2) 0.0152(18) 0.023(2) -0.0013(16) 0.0075(17) 0.0019(15)
C1S 0.031(3) 0.020(2) 0.024(2) 0.003(2) 0.009(2) -0.001(2)
C2S 0.036(3) 0.025(3) 0.036(3) -0.012(2) 0.013(3) 0.003(2)
C3S 0.038(3) 0.044(3) 0.026(3) -0.005(2) 0.018(3) 0.001(2)
C4S 0.039(3) 0.043(3) 0.020(3) 0.007(2) 0.013(2) 0.005(3)
C5S 0.039(3) 0.026(3) 0.023(2) 0.004(2) 0.011(2) 0.007(2)
C6S 0.028(3) 0.021(2) 0.023(2) 0.004(2) 0.008(2) 0.003(2)
C7S 0.031(3) 0.024(2) 0.033(3) -0.002(2) 0.010(2) 0.005(2)
C8S 0.029(3) 0.039(3) 0.024(3) -0.003(2) 0.006(2) 0.008(2)
C9S 0.025(3) 0.041(3) 0.023(3) 0.003(2) 0.008(2) -0.005(2)
C10S 0.021(2) 0.023(2) 0.020(2) -0.0003(18) 0.0086(19) -0.0004(18)
C11S 0.024(3) 0.022(2) 0.021(2) -0.0028(19) 0.006(2) -0.0015(18)
C12S 0.036(3) 0.030(3) 0.025(3) -0.004(2) 0.010(2) -0.007(2)
C13S 0.027(3) 0.037(3) 0.025(3) -0.007(2) 0.001(2) -0.003(2)
C14S 0.029(3) 0.037(3) 0.019(2) 0.000(2) -0.001(2) 0.004(2)
C15S 0.030(3) 0.019(2) 0.028(3) 0.0026(19) 0.011(2) 0.0035(19)

loop_
_atom_type_symbol
_atom_type_description
_atom_type_scat_dispersion_real
_atom_type_scat_dispersion_imag
_atom_type_scat_source
C C 0.0033 0.0016 'International Tables Vol C Tables 4.2.6.8 and 6.1.1.4'
H H 0.0000 0.0000 'International Tables Vol C Tables 4.2.6.8 and 6.1.1.4'
N N 0.0061 0.0033 'International Tables Vol C Tables 4.2.6.8 and 6.1.1.4'
O O 0.0106 0.0060 'International Tables Vol C Tables 4.2.6.8 and 6.1.1.4'
Dy Dy -0.1892 4.4098 'International Tables Vol C Tables 4.2.6.8 and 6.1.1.4'

loop_
_geom_angle_atom_site_label_1
_geom_angle_atom_site_label_2
_geom_angle_atom_site_label_3
_geom_angle
O3 Dy1 O1 161.07(12)
O3 Dy1 O2 98.62(12)
O1 Dy1 O2 97.83(11)
O3 Dy1 N1S 93.73(12)
O1 Dy1 N1S 96.57(12)
O2 Dy1 N1S 86.38(12)
O3 Dy1 N2S 85.18(12)
O1 Dy1 N2S 85.16(11)
O2 Dy1 N2S 91.32(12)
N1S Dy1 N2S 177.28(12)
O3 Dy1 N3S 85.89(12)
O1 Dy1 N3S 81.76(11)
O2 Dy1 N3S 160.19(12)
N1S Dy1 N3S 74.04(13)
N2S Dy1 N3S 108.33(12)
C1 O1 Dy1 163.7(3)
O1 C1 C2 119.7(4)
O1 C1 C14 119.3(4)
C2 C1 C14 121.0(4)
C3 C2 C1 121.7(4)
C3 C2 C7 119.0(4)
C1 C2 C7 119.4(4)
C4 C3 C2 121.2(4)
C4 C3 H3A 119.4
C2 C3 H3A 119.4
C3 C4 C5 120.9(5)
C3 C4 H4A 119.6
C5 C4 H4A 119.6
C6 C5 C4 119.1(5)
C6 C5 H5A 120.4
C4 C5 H5A 120.4
C5 C6 C7 121.7(5)
C5 C6 H6A 119.2
C7 C6 H6A 119.2
C8 C7 C6 121.6(4)
C8 C7 C2 120.3(4)
C6 C7 C2 118.2(5)
C7 C8 C9 120.8(4)
C7 C8 H8A 119.6
C9 C8 H8A 119.6
C8 C9 C10 121.8(4)
C8 C9 C14 120.6(4)
C10 C9 C14 117.7(5)
C11 C10 C9 121.3(5)
C11 C10 H10A 119.3
C9 C10 H10A 119.3
C10 C11 C12 121.2(5)
C10 C11 H11A 119.4
C12 C11 H11A 119.4
C13 C12 C11 119.9(5)
C13 C12 H12A 120.1
C11 C12 H12A 120.1
C12 C13 C14 120.7(5)
C12 C13 H13A 119.7
C14 C13 H13A 119.7
C13 C14 C1 122.8(4)
C13 C14 C9 119.1(4)
C1 C14 C9 118.0(4)
C1A O2 Dy1 164.2(3)
O2 C1A C14A 120.5(4)
O2 C1A C2A 120.7(4)
C14A C1A C2A 118.8(4)
C3A C2A C1A 121.7(4)
C3A C2A C7A 118.8(4)
C1A C2A C7A 119.5(4)
C4A C3A C2A 121.0(5)
C4A C3A H3AA 119.5
C2A C3A H3AA 119.5
C3A C4A C5A 120.2(5)
C3A C4A H4AA 119.9
C5A C4A H4AA 119.9
C6A C5A C4A 120.2(5)
C6A C5A H5AA 119.9
C4A C5A H5AA 119.9
C5A C6A C7A 122.3(5)
C5A C6A H6AA 118.9
C7A C6A H6AA 118.9
C8A C7A C2A 120.4(5)
C8A C7A C6A 122.2(5)
C2A C7A C6A 117.4(5)
C7A C8A C9A 121.0(4)
C7A C8A H8AA 119.5
C9A C8A H8AA 119.5
C8A C9A C10A 122.2(5)
C8A C9A C14A 119.5(4)
C10A C9A C14A 118.2(5)
C11A C10A C9A 121.3(5)
C11A C10A H10B 119.4
C9A C10A H10B 119.4
C10A C11A C12A 120.7(5)
C10A C11A H11B 119.7
C12A C11A H11B 119.7
C13A C12A C11A 121.1(5)
C13A C12A H12B 119.4
C11A C12A H12B 119.4
C12A C13A C14A 120.0(5)
C12A C13A H13B 120.0
C14A C13A H13B 120.0
C1A C14A C13A 120.8(4)
C1A C14A C9A 120.5(4)
C13A C14A C9A 118.7(4)
C1B O3 Dy1 173.2(3)
O3 C1B C2B 120.4(4)
O3 C1B C14B 119.6(4)
C2B C1B C14B 120.0(4)
C1B C2B C7B 120.2(4)
C1B C2B C3B 121.0(4)
C7B C2B C3B 118.9(4)
C4B C3B C2B 120.9(4)
C4B C3B H3BA 119.6
C2B C3B H3BA 119.6
C3B C4B C5B 120.9(5)
C3B C4B H4BA 119.6
C5B C4B H4BA 119.6
C6B C5B C4B 119.7(5)
C6B C5B H5BA 120.2
C4B C5B H5BA 120.2
C5B C6B C7B 121.9(4)
C5B C6B H6BA 119.1
C7B C6B H6BA 119.1
C8B C7B C2B 119.7(4)
C8B C7B C6B 122.4(4)
C2B C7B C6B 117.9(4)
C7B C8B C9B 121.1(4)
C7B C8B H8BA 119.4
C9B C8B H8BA 119.4
C8B C9B C10B 122.3(4)
C8B C9B C14B 120.2(4)
C10B C9B C14B 117.5(4)
C11B C10B C9B 121.4(4)
C11B C10B H10C 119.3
C9B C10B H10C 119.3
C10B C11B C12B 120.5(5)
C10B C11B H11C 119.7
C12B C11B H11C 119.7
C13B C12B C11B 120.3(5)
C13B C12B H12C 119.9
C11B C12B H12C 119.9
C12B C13B C14B 121.4(4)
C12B C13B H13C 119.3
C14B C13B H13C 119.3
C1B C14B C13B 122.4(4)
C1B C14B C9B 118.7(4)
C13B C14B C9B 118.9(4)
C1S N1S C5S 116.7(4)
C1S N1S Dy1 119.0(3)
C5S N1S Dy1 122.2(3)
C10S N2S C6S 117.2(4)
C10S N2S Dy1 120.1(3)
C6S N2S Dy1 121.4(3)
C11S N3S C15S 115.9(4)
C11S N3S Dy1 123.5(3)
C15S N3S Dy1 120.6(3)
N1S C1S C2S 123.8(5)
N1S C1S H1SA 118.1
C2S C1S H1SA 118.1
C1S C2S C3S 118.5(5)
C1S C2S H2SA 120.7
C3S C2S H2SA 120.7
C4S C3S C2S 119.0(5)
C4S C3S H3SA 120.5
C2S C3S H3SA 120.5
C3S C4S C5S 118.8(5)
C3S C4S H4SA 120.6
C5S C4S H4SA 120.6
N1S C5S C4S 123.1(5)
N1S C5S H5SA 118.5
C4S C5S H5SA 118.5
N2S C6S C7S 123.5(4)
N2S C6S H6SA 118.3
C7S C6S H6SA 118.3
C6S C7S C8S 119.5(5)
C6S C7S H7SA 120.2
C8S C7S H7SA 120.2
C9S C8S C7S 117.8(5)
C9S C8S H8SA 121.1
C7S C8S H8SA 121.1
C8S C9S C10S 119.7(5)
C8S C9S H9SA 120.1
C10S C9S H9SA 120.1
N2S C10S C9S 122.2(4)
N2S C10S H10D 118.9
C9S C10S H10D 118.9
N3S C11S C12S 124.3(4)
N3S C11S H11D 117.8
C12S C11S H11D 117.8
C13S C12S C11S 118.5(5)
C13S C12S H12D 120.8
C11S C12S H12D 120.8
C14S C13S C12S 118.5(5)
C14S C13S H13D 120.8
C12S C13S H13D 120.8
C13S C14S C15S 119.5(5)
C13S C14S H14A 120.2
C15S C14S H14A 120.2
N3S C15S C14S 123.3(4)
N3S C15S H15A 118.4
C14S C15S H15A 118.4

loop_
_geom_bond_atom_site_label_1
_geom_bond_atom_site_label_2
_geom_bond_distance
Dy1 O3 2.131(3)
Dy1 O1 2.144(3)
Dy1 O2 2.164(3)
Dy1 N1S 2.490(4)
Dy1 N2S 2.527(4)
Dy1 N3S 2.591(4)
O1 C1 1.345(5)
C1 C2 1.415(6)
C1 C14 1.418(6)
C2 C3 1.415(6)
C2 C7 1.429(6)
C3 C4 1.358(6)
C3 H3A 0.9500
C4 C5 1.424(7)
C4 H4A 0.9500
C5 C6 1.370(7)
C5 H5A 0.9500
C6 C7 1.425(7)
C6 H6A 0.9500
C7 C8 1.391(7)
C8 C9 1.398(7)
C8 H8A 0.9500
C9 C10 1.430(7)
C9 C14 1.446(6)
C10 C11 1.343(8)
C10 H10A 0.9500
C11 C12 1.420(7)
C11 H11A 0.9500
C12 C13 1.372(7)
C12 H12A 0.9500
C13 C14 1.417(7)
C13 H13A 0.9500
O2 C1A 1.314(5)
C1A C14A 1.413(6)
C1A C2A 1.428(6)
C2A C3A 1.419(6)
C2A C7A 1.433(6)
C3A C4A 1.366(7)
C3A H3AA 0.9500
C4A C5A 1.420(8)
C4A H4AA 0.9500
C5A C6A 1.333(7)
C5A H5AA 0.9500
C6A C7A 1.435(7)
C6A H6AA 0.9500
C7A C8A 1.393(7)
C8A C9A 1.392(7)
C8A H8AA 0.9500
C9A C10A 1.436(7)
C9A C14A 1.439(6)
C10A C11A 1.345(8)
C10A H10B 0.9500
C11A C12A 1.412(7)
C11A H11B 0.9500
C12A C13A 1.371(7)
C12A H12B 0.9500
C13A C14A 1.433(7)
C13A H13B 0.9500
O3 C1B 1.329(5)
C1B C2B 1.416(6)
C1B C14B 1.423(6)
C2B C7B 1.426(6)
C2B C3B 1.432(6)
C3B C4B 1.362(7)
C3B H3BA 0.9500
C4B C5B 1.412(7)
C4B H4BA 0.9500
C5B C6B 1.366(7)
C5B H5BA 0.9500
C6B C7B 1.430(6)
C6B H6BA 0.9500
C7B C8B 1.397(7)
C8B C9B 1.396(7)
C8B H8BA 0.9500
C9B C10B 1.433(7)
C9B C14B 1.443(6)
C10B C11B 1.358(7)
C10B H10C 0.9500
C11B C12B 1.422(7)
C11B H11C 0.9500
C12B C13B 1.353(7)
C12B H12C 0.9500
C13B C14B 1.423(6)
C13B H13C 0.9500
N1S C1S 1.335(5)
N1S C5S 1.346(6)
N2S C10S 1.342(5)
N2S C6S 1.352(6)
N3S C11S 1.346(5)
N3S C15S 1.350(6)
C1S C2S 1.374(7)
C1S H1SA 0.9500
C2S C3S 1.383(7)
C2S H2SA 0.9500
C3S C4S 1.368(7)
C3S H3SA 0.9500
C4S C5S 1.386(7)
C4S H4SA 0.9500
C5S H5SA 0.9500
C6S C7S 1.369(7)
C6S H6SA 0.9500
C7S C8S 1.387(7)
C7S H7SA 0.9500
C8S C9S 1.379(7)
C8S H8SA 0.9500
C9S C10S 1.398(7)
C9S H9SA 0.9500
C10S H10D 0.9500
C11S C12S 1.382(7)
C11S H11D 0.9500
C12S C13S 1.376(7)
C12S H12D 0.9500
C13S C14S 1.382(7)
C13S H13D 0.9500
C14S C15S 1.377(7)
C14S H14A 0.9500
C15S H15A 0.9500

loop_
_geom_torsion_atom_site_label_1
_geom_torsion_atom_site_label_2
_geom_torsion_atom_site_label_3
_geom_torsion_atom_site_label_4
_geom_torsion
Dy1 O1 C1 C2 -25.8(12)
Dy1 O1 C1 C14 154.6(8)
O1 C1 C2 C3 2.6(6)
C14 C1 C2 C3 -177.9(4)
O1 C1 C2 C7 -177.2(4)
C14 C1 C2 C7 2.4(6)
C1 C2 C3 C4 179.7(4)
C7 C2 C3 C4 -0.5(7)
C2 C3 C4 C5 0.7(7)
C3 C4 C5 C6 -0.2(8)
C4 C5 C6 C7 -0.4(8)
C5 C6 C7 C8 -178.0(5)
C5 C6 C7 C2 0.5(7)
C3 C2 C7 C8 178.5(4)
C1 C2 C7 C8 -1.7(6)
C3 C2 C7 C6 -0.1(6)
C1 C2 C7 C6 179.7(4)
C6 C7 C8 C9 179.7(5)
C2 C7 C8 C9 1.1(7)
C7 C8 C9 C10 178.6(4)
C7 C8 C9 C14 -1.2(7)
C8 C9 C10 C11 -178.5(5)
C14 C9 C10 C11 1.3(7)
C9 C10 C11 C12 -0.9(8)
C10 C11 C12 C13 -0.8(7)
C11 C12 C13 C14 2.0(7)
C12 C13 C14 C1 176.3(4)
C12 C13 C14 C9 -1.5(7)
O1 C1 C14 C13 -0.7(6)
C2 C1 C14 C13 179.8(4)
O1 C1 C14 C9 177.2(4)
C2 C1 C14 C9 -2.4(6)
C8 C9 C14 C13 179.7(4)
C10 C9 C14 C13 -0.1(6)
C8 C9 C14 C1 1.8(6)
C10 C9 C14 C1 -178.1(4)
Dy1 O2 C1A C14A 85.1(12)
Dy1 O2 C1A C2A -94.1(11)
O2 C1A C2A C3A -9.0(7)
C14A C1A C2A C3A 171.7(4)
O2 C1A C2A C7A 172.2(4)
C14A C1A C2A C7A -7.1(6)
C1A C2A C3A C4A 179.1(5)
C7A C2A C3A C4A -2.1(7)
C2A C3A C4A C5A -1.4(8)
C3A C4A C5A C6A 2.3(9)
C4A C5A C6A C7A 0.4(9)
C3A C2A C7A C8A -173.9(5)
C1A C2A C7A C8A 4.9(7)
C3A C2A C7A C6A 4.6(7)
C1A C2A C7A C6A -176.6(4)
C5A C6A C7A C8A 174.6(5)
C5A C6A C7A C2A -3.8(8)
C2A C7A C8A C9A 0.1(7)
C6A C7A C8A C9A -178.2(5)
C7A C8A C9A C10A 175.5(5)
C7A C8A C9A C14A -2.9(7)
C8A C9A C10A C11A -179.6(5)
C14A C9A C10A C11A -1.1(7)
C9A C10A C11A C12A 0.5(8)
C10A C11A C12A C13A -0.3(8)
C11A C12A C13A C14A 0.8(7)
O2 C1A C14A C13A 5.7(7)
C2A C1A C14A C13A -175.0(4)
O2 C1A C14A C9A -174.9(4)
C2A C1A C14A C9A 4.3(6)
C12A C13A C14A C1A 177.9(4)
C12A C13A C14A C9A -1.4(7)
C8A C9A C14A C1A 0.7(7)
C10A C9A C14A C1A -177.8(4)
C8A C9A C14A C13A -180.0(4)
C10A C9A C14A C13A 1.6(7)
O3 C1B C2B C7B -177.6(4)
C14B C1B C2B C7B 1.7(6)
O3 C1B C2B C3B 1.9(7)
C14B C1B C2B C3B -178.8(4)
C1B C2B C3B C4B -179.4(4)
C7B C2B C3B C4B 0.1(7)
C2B C3B C4B C5B 0.4(7)
C3B C4B C5B C6B -0.8(7)
C4B C5B C6B C7B 0.5(7)
C1B C2B C7B C8B 0.2(6)
C3B C2B C7B C8B -179.2(4)
C1B C2B C7B C6B 179.2(4)
C3B C2B C7B C6B -0.3(6)
C5B C6B C7B C8B 178.9(5)
C5B C6B C7B C2B 0.0(7)
C2B C7B C8B C9B -0.3(7)
C6B C7B C8B C9B -179.2(4)
C7B C8B C9B C10B 177.1(4)
C7B C8B C9B C14B -1.5(7)
C8B C9B C10B C11B 179.7(5)
C14B C9B C10B C11B -1.7(7)
C9B C10B C11B C12B 0.1(8)
C10B C11B C12B C13B 0.6(8)
C11B C12B C13B C14B 0.3(8)
O3 C1B C14B C13B -1.9(7)
C2B C1B C14B C13B 178.8(4)
O3 C1B C14B C9B 175.8(4)
C2B C1B C14B C9B -3.5(6)
C12B C13B C14B C1B 175.8(5)
C12B C13B C14B C9B -1.9(7)
C8B C9B C14B C1B 3.4(6)
C10B C9B C14B C1B -175.2(4)
C8B C9B C14B C13B -178.8(4)
C10B C9B C14B C13B 2.5(6)
C5S N1S C1S C2S 0.3(7)
Dy1 N1S C1S C2S -163.8(4)
N1S C1S C2S C3S 0.1(8)
C1S C2S C3S C4S 0.3(8)
C2S C3S C4S C5S -1.0(8)
C1S N1S C5S C4S -1.1(7)
Dy1 N1S C5S C4S 162.5(4)
C3S C4S C5S N1S 1.4(8)
C10S N2S C6S C7S 0.6(7)
Dy1 N2S C6S C7S -166.3(4)
N2S C6S C7S C8S -0.5(8)
C6S C7S C8S C9S -0.5(7)
C7S C8S C9S C10S 1.4(7)
C6S N2S C10S C9S 0.3(7)
Dy1 N2S C10S C9S 167.4(4)
C8S C9S C10S N2S -1.3(7)
C15S N3S C11S C12S -2.7(7)
Dy1 N3S C11S C12S 178.5(4)
N3S C11S C12S C13S 1.2(8)
C11S C12S C13S C14S 0.8(8)
C12S C13S C14S C15S -1.2(8)
C11S N3S C15S C14S 2.2(7)
Dy1 N3S C15S C14S -178.9(4)
C13S C14S C15S N3S -0.3(8)
